data_4302041
loop_
_publ_author_name
'Sibaprasad Bhattacharyya'
'Aurora E. Clark'
'Maren Pink'
'Jeffrey M. Zaleski'

_publ_section_title
;
Structure Modulated Electronic Contributions to Metalloenediyne Reactivity:
Synthesis and Thermal Bergman Cyclization of MLX2 Compounds
;
_journal_name_full 'Inorganic Chemistry'
_journal_page_first 3916
_journal_page_last 3925
_journal_paper_doi 10.1021/ic801116q
_journal_volume 48
_journal_year 2009
_chemical_formula_moiety 'C14 H20 I2 N2 Zn'
_chemical_formula_sum 'C14 H20 I2 N2 Zn'
_chemical_formula_weight 535.49
_chemical_name_systematic
; 
 ? 
;
_space_group_IT_number 19
_symmetry_cell_setting orthorhombic
_symmetry_space_group_name_Hall 'P 2ac 2ab'
_symmetry_space_group_name_H-M 'P 21 21 21'
_atom_sites_solution_hydrogens geom
_atom_sites_solution_primary direct
_atom_sites_solution_secondary difmap
_audit_creation_method SHELXL-97
_cell_angle_alpha 90.00
_cell_angle_beta 90.00
_cell_angle_gamma 90.00
_cell_formula_units_Z 4
_cell_length_a 7.6823(11)
_cell_length_b 11.6397(16)
_cell_length_c 19.385(3)
_cell_measurement_reflns_used 6518
_cell_measurement_temperature 120(2)
_cell_measurement_theta_max 25.0
_cell_measurement_theta_min 2.7
_cell_volume 1733.4(4)
_computing_cell_refinement 'SAINT (Bruker, current version)'
_computing_data_collection 'SMART (Bruker, current version)'
_computing_data_reduction 'SAINT (Bruker, current version)'
_computing_molecular_graphics 'XTEL (local library)'
_computing_publication_material 'XCIF (Bruker, 1999), XTEL (local library)'
_computing_structure_refinement 'SHELXL-97 (Sheldrick, 1997)'
_computing_structure_solution 'SIR-92 (Altomare et al., 1993)'
_diffrn_ambient_temperature 120(2)
_diffrn_measured_fraction_theta_full 0.999
_diffrn_measured_fraction_theta_max 0.999
_diffrn_radiation_monochromator graphite
_diffrn_radiation_source 'fine-focus sealed tube'
_diffrn_radiation_type MoK\a
_diffrn_radiation_wavelength 0.71073
_diffrn_reflns_av_R_equivalents 0.0577
_diffrn_reflns_av_sigmaI/netI 0.0517
_diffrn_reflns_limit_h_max 9
_diffrn_reflns_limit_h_min -9
_diffrn_reflns_limit_k_max 13
_diffrn_reflns_limit_k_min -11
_diffrn_reflns_limit_l_max 23
_diffrn_reflns_limit_l_min -22
_diffrn_reflns_number 10994
_diffrn_reflns_theta_full 25.04
_diffrn_reflns_theta_max 25.04
_diffrn_reflns_theta_min 2.10
_exptl_absorpt_coefficient_mu 4.969
_exptl_absorpt_correction_T_max 0.5228
_exptl_absorpt_correction_T_min 0.4365
_exptl_absorpt_correction_type multi-scan
_exptl_absorpt_process_details 'SADABS, R. Blessing (1995)'
_exptl_crystal_colour colorless
_exptl_crystal_density_diffrn 2.052
_exptl_crystal_density_method 'not measured'
_exptl_crystal_description 'regular block'
_exptl_crystal_F_000 1016
_exptl_crystal_size_max 0.20
_exptl_crystal_size_mid 0.18
_exptl_crystal_size_min 0.15
_refine_diff_density_max 3.250
_refine_diff_density_min -0.742
_refine_diff_density_rms 0.234
_refine_ls_abs_structure_details 'Flack H D (1983), Acta Cryst. A39, 876-881'
_refine_ls_abs_structure_Flack 0.00
_refine_ls_extinction_method none
_refine_ls_goodness_of_fit_ref 1.073
_refine_ls_hydrogen_treatment mixed
_refine_ls_matrix_type full
_refine_ls_number_parameters 174
_refine_ls_number_reflns 3070
_refine_ls_number_restraints 0
_refine_ls_restrained_S_all 1.073
_refine_ls_R_factor_all 0.0514
_refine_ls_R_factor_gt 0.0442
_refine_ls_shift/su_max 0.000
_refine_ls_shift/su_mean 0.000
_refine_ls_structure_factor_coef Fsqd
_refine_ls_weighting_details 'calc w=1/[\s^2^(Fo^2^)+(0.0668P)^2^+0.0000P] where P=(Fo^2^+2Fc^2^)/3'
_refine_ls_weighting_scheme calc
_refine_ls_wR_factor_gt 0.1054
_refine_ls_wR_factor_ref 0.1093
_reflns_number_gt 2747
_reflns_number_total 3070
_reflns_threshold_expression >2sigma(I)
_cod_data_source_file ic801116q_si_005.cif
_cod_data_source_block 03194
_cod_depositor_comments
;
The following automatic conversions were performed:

'_exptl_absorpt_correction_type' tag value 'multi-scans' was replaced
with 'multi-scan' value.

Automatic conversion script
Id: cif_fix_values 1646 2011-03-28 12:23:43Z adriana 
;
_cod_original_sg_symbol_H-M P212121
_cod_database_code 4302041

loop_
_symmetry_equiv_pos_as_xyz
'x, y, z'
'-x+1/2, -y, z+1/2'
'x+1/2, -y+1/2, -z'
'-x, y+1/2, -z+1/2'

loop_
_atom_site_label
_atom_site_type_symbol
_atom_site_fract_x
_atom_site_fract_y
_atom_site_fract_z
_atom_site_U_iso_or_equiv
_atom_site_adp_type
_atom_site_occupancy
_atom_site_symmetry_multiplicity
_atom_site_calc_flag
_atom_site_refinement_flags
_atom_site_disorder_assembly
_atom_site_disorder_group
I1 I -0.70287(9) 0.12435(5) 0.33597(3) 0.02294(17) Uani 1 1 d . . .
I2 I -0.69171(9) -0.16079(6) 0.46142(4) 0.0325(2) Uani 1 1 d . . .
Zn1 Zn -0.49940(15) -0.00472(9) 0.40585(5) 0.0193(2) Uani 1 1 d . . .
N1 N -0.2764(11) -0.0792(7) 0.3585(4) 0.0206(17) Uani 1 1 d . . .
N2 N -0.3268(11) 0.0668(7) 0.4787(4) 0.0220(18) Uani 1 1 d . . .
C1 C -0.2434(14) -0.0357(9) 0.2867(5) 0.031(3) Uani 1 1 d . . .
H1A H -0.1308 -0.0671 0.2705 0.037 Uiso 1 1 calc R . .
H1B H -0.3355 -0.0658 0.2559 0.037 Uiso 1 1 calc R . .
C2 C -0.2386(13) 0.0909(10) 0.2801(6) 0.035(3) Uani 1 1 d . . .
C3 C -0.2480(14) 0.1912(10) 0.2714(6) 0.037(3) Uani 1 1 d . . .
C4 C -0.2572(16) 0.3112(12) 0.2674(7) 0.049(3) Uani 1 1 d . . .
H4 H -0.2342 0.3477 0.2245 0.059 Uiso 1 1 calc R . .
C5 C -0.2984(16) 0.3773(10) 0.3234(7) 0.047(3) Uani 1 1 d . . .
H5 H -0.3111 0.4581 0.3184 0.056 Uiso 1 1 calc R . .
C6 C -0.3227(16) 0.3250(10) 0.3899(6) 0.036(3) Uani 1 1 d . . .
C7 C -0.3439(14) 0.2691(9) 0.4404(6) 0.034(3) Uani 1 1 d . . .
C8 C -0.3591(14) 0.1890(9) 0.5004(6) 0.032(3) Uani 1 1 d . . .
H8A H -0.4770 0.1954 0.5207 0.039 Uiso 1 1 calc R . .
H8B H -0.2736 0.2111 0.5363 0.039 Uiso 1 1 calc R . .
C9 C -0.1346(13) -0.0525(10) 0.4076(6) 0.031(3) Uani 1 1 d . . .
H9A H -0.1289 -0.1149 0.4423 0.037 Uiso 1 1 calc R . .
H9B H -0.0230 -0.0528 0.3820 0.037 Uiso 1 1 calc R . .
C10 C -0.1500(12) 0.0578(10) 0.4443(6) 0.032(3) Uani 1 1 d . . .
H10A H -0.1350 0.1220 0.4114 0.038 Uiso 1 1 calc R . .
H10B H -0.0572 0.0636 0.4796 0.038 Uiso 1 1 calc R . .
C11 C -0.2985(17) -0.2100(8) 0.3531(5) 0.027(2) Uani 1 1 d . . .
H11A H -0.3415 -0.2397 0.3978 0.033 Uiso 1 1 calc R . .
H11B H -0.3879 -0.2271 0.3177 0.033 Uiso 1 1 calc R . .
C12 C -0.1322(14) -0.2721(9) 0.3344(6) 0.034(3) Uani 1 1 d . . .
H12A H -0.1560 -0.3543 0.3293 0.051 Uiso 1 1 calc R . .
H12B H -0.0458 -0.2605 0.3710 0.051 Uiso 1 1 calc R . .
H12C H -0.0869 -0.2416 0.2908 0.051 Uiso 1 1 calc R . .
C13 C -0.3325(17) -0.0054(10) 0.5443(5) 0.038(3) Uani 1 1 d . . .
H13A H -0.4444 0.0113 0.5676 0.046 Uiso 1 1 calc R . .
H13B H -0.3364 -0.0870 0.5300 0.046 Uiso 1 1 calc R . .
C14 C -0.192(2) 0.0056(11) 0.5973(6) 0.053(3) Uani 1 1 d . . .
H14A H -0.2136 -0.0490 0.6348 0.079 Uiso 1 1 calc R . .
H14B H -0.1916 0.0840 0.6157 0.079 Uiso 1 1 calc R . .
H14C H -0.0791 -0.0110 0.5761 0.079 Uiso 1 1 calc R . .

loop_
_atom_site_aniso_label
_atom_site_aniso_U_11
_atom_site_aniso_U_22
_atom_site_aniso_U_33
_atom_site_aniso_U_23
_atom_site_aniso_U_13
_atom_site_aniso_U_12
I1 0.0241(3) 0.0196(3) 0.0251(3) 0.0053(2) -0.0034(3) 0.0023(3)
I2 0.0230(3) 0.0299(4) 0.0446(4) 0.0193(3) -0.0001(3) -0.0046(3)
Zn1 0.0184(5) 0.0166(5) 0.0227(5) 0.0036(4) -0.0004(4) 0.0008(5)
N1 0.021(4) 0.021(4) 0.020(4) -0.006(3) -0.004(3) 0.005(3)
N2 0.022(4) 0.024(4) 0.020(4) 0.002(3) 0.000(3) 0.004(3)
C1 0.032(6) 0.036(6) 0.024(5) 0.004(5) 0.014(4) 0.016(4)
C2 0.029(6) 0.040(7) 0.035(6) 0.017(5) 0.008(5) -0.001(5)
C3 0.037(7) 0.034(7) 0.039(6) 0.018(5) 0.013(5) 0.004(4)
C4 0.045(8) 0.050(9) 0.053(8) 0.016(6) 0.009(6) -0.006(6)
C5 0.041(6) 0.031(6) 0.068(8) 0.026(6) -0.021(7) -0.016(6)
C6 0.033(6) 0.027(6) 0.049(7) 0.009(5) -0.002(5) -0.009(5)
C7 0.029(6) 0.021(6) 0.051(7) -0.006(5) -0.010(5) -0.002(4)
C8 0.036(6) 0.029(6) 0.032(6) -0.009(4) -0.007(5) 0.005(5)
C9 0.013(5) 0.038(7) 0.041(6) -0.014(5) 0.000(4) 0.003(4)
C10 0.018(5) 0.041(7) 0.036(6) -0.002(5) -0.002(4) -0.002(4)
C11 0.036(5) 0.019(5) 0.026(5) -0.004(4) 0.003(5) 0.008(5)
C12 0.036(6) 0.030(6) 0.035(6) -0.014(5) -0.002(5) 0.007(4)
C13 0.063(8) 0.033(6) 0.019(5) 0.005(4) -0.006(5) 0.000(6)
C14 0.074(9) 0.040(7) 0.044(7) -0.003(6) -0.008(7) -0.014(8)

loop_
_atom_type_symbol
_atom_type_description
_atom_type_scat_dispersion_real
_atom_type_scat_dispersion_imag
_atom_type_scat_source
C C 0.0033 0.0016 'International Tables Vol C Tables 4.2.6.8 and 6.1.1.4'
H H 0.0000 0.0000 'International Tables Vol C Tables 4.2.6.8 and 6.1.1.4'
N N 0.0061 0.0033 'International Tables Vol C Tables 4.2.6.8 and 6.1.1.4'
Zn Zn 0.2839 1.4301 'International Tables Vol C Tables 4.2.6.8 and 6.1.1.4'
I I -0.4742 1.8119 'International Tables Vol C Tables 4.2.6.8 and 6.1.1.4'

loop_
_geom_angle_atom_site_label_1
_geom_angle_atom_site_label_2
_geom_angle_atom_site_label_3
_geom_angle
_geom_angle_site_symmetry_1
_geom_angle_site_symmetry_3
_geom_angle_publ_flag
N2 Zn1 N1 86.8(3) . . ?
N2 Zn1 I1 120.5(2) . . ?
N1 Zn1 I1 120.2(2) . . ?
N2 Zn1 I2 111.0(2) . . ?
N1 Zn1 I2 110.8(2) . . ?
I1 Zn1 I2 106.57(4) . . ?
C9 N1 C1 113.6(9) . . ?
C9 N1 C11 109.5(8) . . ?
C1 N1 C11 106.8(7) . . ?
C9 N1 Zn1 103.3(6) . . ?
C1 N1 Zn1 113.5(6) . . ?
C11 N1 Zn1 110.1(7) . . ?
C8 N2 C10 109.6(8) . . ?
C8 N2 C13 106.5(8) . . ?
C10 N2 C13 110.8(8) . . ?
C8 N2 Zn1 117.2(6) . . ?
C10 N2 Zn1 104.0(6) . . ?
C13 N2 Zn1 108.8(6) . . ?
C2 C1 N1 114.8(9) . . ?
C2 C1 H1A 108.6 . . ?
N1 C1 H1A 108.6 . . ?
C2 C1 H1B 108.6 . . ?
N1 C1 H1B 108.6 . . ?
H1A C1 H1B 107.5 . . ?
C3 C2 C1 174.1(13) . . ?
C2 C3 C4 175.0(14) . . ?
C5 C4 C3 121.9(11) . . ?
C5 C4 H4 119.1 . . ?
C3 C4 H4 119.1 . . ?
C4 C5 C6 120.2(12) . . ?
C4 C5 H5 119.9 . . ?
C6 C5 H5 119.9 . . ?
C7 C6 C5 171.7(13) . . ?
C6 C7 C8 174.0(12) . . ?
C7 C8 N2 111.0(9) . . ?
C7 C8 H8A 109.4 . . ?
N2 C8 H8A 109.4 . . ?
C7 C8 H8B 109.4 . . ?
N2 C8 H8B 109.4 . . ?
H8A C8 H8B 108.0 . . ?
C10 C9 N1 115.8(9) . . ?
C10 C9 H9A 108.3 . . ?
N1 C9 H9A 108.3 . . ?
C10 C9 H9B 108.3 . . ?
N1 C9 H9B 108.3 . . ?
H9A C9 H9B 107.4 . . ?
C9 C10 N2 110.2(8) . . ?
C9 C10 H10A 109.6 . . ?
N2 C10 H10A 109.6 . . ?
C9 C10 H10B 109.6 . . ?
N2 C10 H10B 109.6 . . ?
H10A C10 H10B 108.1 . . ?
C12 C11 N1 113.4(10) . . ?
C12 C11 H11A 108.9 . . ?
N1 C11 H11A 108.9 . . ?
C12 C11 H11B 108.9 . . ?
N1 C11 H11B 108.9 . . ?
H11A C11 H11B 107.7 . . ?
C11 C12 H12A 109.5 . . ?
C11 C12 H12B 109.5 . . ?
H12A C12 H12B 109.5 . . ?
C11 C12 H12C 109.5 . . ?
H12A C12 H12C 109.5 . . ?
H12B C12 H12C 109.5 . . ?
C14 C13 N2 120.3(10) . . ?
C14 C13 H13A 107.2 . . ?
N2 C13 H13A 107.2 . . ?
C14 C13 H13B 107.2 . . ?
N2 C13 H13B 107.2 . . ?
H13A C13 H13B 106.9 . . ?
C13 C14 H14A 109.5 . . ?
C13 C14 H14B 109.5 . . ?
H14A C14 H14B 109.5 . . ?
C13 C14 H14C 109.5 . . ?
H14A C14 H14C 109.5 . . ?
H14B C14 H14C 109.5 . . ?

loop_
_geom_bond_atom_site_label_1
_geom_bond_atom_site_label_2
_geom_bond_distance
_geom_bond_site_symmetry_2
_geom_bond_publ_flag
I1 Zn1 2.5564(12) . ?
I2 Zn1 2.5774(12) . ?
Zn1 N2 2.109(8) . ?
Zn1 N1 2.128(8) . ?
N1 C9 1.480(13) . ?
N1 C1 1.502(12) . ?
N1 C11 1.535(13) . ?
N2 C8 1.504(13) . ?
N2 C10 1.517(13) . ?
N2 C13 1.524(12) . ?
C1 C2 1.479(16) . ?
C1 H1A 0.9900 . ?
C1 H1B 0.9900 . ?
C2 C3 1.182(16) . ?
C3 C4 1.400(17) . ?
C4 C5 1.368(19) . ?
C4 H4 0.9500 . ?
C5 C6 1.438(16) . ?
C5 H5 0.9500 . ?
C6 C7 1.186(15) . ?
C7 C8 1.496(15) . ?
C8 H8A 0.9900 . ?
C8 H8B 0.9900 . ?
C9 C10 1.473(15) . ?
C9 H9A 0.9900 . ?
C9 H9B 0.9900 . ?
C10 H10A 0.9900 . ?
C10 H10B 0.9900 . ?
C11 C12 1.512(15) . ?
C11 H11A 0.9900 . ?
C11 H11B 0.9900 . ?
C12 H12A 0.9800 . ?
C12 H12B 0.9800 . ?
C12 H12C 0.9800 . ?
C13 C14 1.495(17) . ?
C13 H13A 0.9900 . ?
C13 H13B 0.9900 . ?
C14 H14A 0.9800 . ?
C14 H14B 0.9800 . ?
C14 H14C 0.9800 . ?

loop_
_geom_torsion_atom_site_label_1
_geom_torsion_atom_site_label_2
_geom_torsion_atom_site_label_3
_geom_torsion_atom_site_label_4
_geom_torsion
_geom_torsion_site_symmetry_1
_geom_torsion_site_symmetry_2
_geom_torsion_site_symmetry_3
_geom_torsion_site_symmetry_4
_geom_torsion_publ_flag
N2 Zn1 N1 C9 7.3(7) . . . . ?
I1 Zn1 N1 C9 131.0(6) . . . . ?
I2 Zn1 N1 C9 -104.0(6) . . . . ?
N2 Zn1 N1 C1 -116.2(7) . . . . ?
I1 Zn1 N1 C1 7.6(8) . . . . ?
I2 Zn1 N1 C1 132.6(6) . . . . ?
N2 Zn1 N1 C11 124.1(6) . . . . ?
I1 Zn1 N1 C11 -112.1(5) . . . . ?
I2 Zn1 N1 C11 12.9(6) . . . . ?
N1 Zn1 N2 C8 138.4(7) . . . . ?
I1 Zn1 N2 C8 15.0(7) . . . . ?
I2 Zn1 N2 C8 -110.5(6) . . . . ?
N1 Zn1 N2 C10 17.3(6) . . . . ?
I1 Zn1 N2 C10 -106.1(6) . . . . ?
I2 Zn1 N2 C10 128.3(6) . . . . ?
N1 Zn1 N2 C13 -100.8(7) . . . . ?
I1 Zn1 N2 C13 135.8(6) . . . . ?
I2 Zn1 N2 C13 10.3(7) . . . . ?
C9 N1 C1 C2 -65.9(11) . . . . ?
C11 N1 C1 C2 173.3(9) . . . . ?
Zn1 N1 C1 C2 51.7(11) . . . . ?
N1 C1 C2 C3 -113(11) . . . . ?
C1 C2 C3 C4 130(14) . . . . ?
C2 C3 C4 C5 -21(15) . . . . ?
C3 C4 C5 C6 4.1(19) . . . . ?
C4 C5 C6 C7 -15(9) . . . . ?
C5 C6 C7 C8 37(18) . . . . ?
C6 C7 C8 N2 -23(12) . . . . ?
C10 N2 C8 C7 56.2(11) . . . . ?
C13 N2 C8 C7 176.0(9) . . . . ?
Zn1 N2 C8 C7 -61.9(10) . . . . ?
C1 N1 C9 C10 89.6(11) . . . . ?
C11 N1 C9 C10 -151.1(10) . . . . ?
Zn1 N1 C9 C10 -33.8(11) . . . . ?
N1 C9 C10 N2 52.7(13) . . . . ?
C8 N2 C10 C9 -165.8(9) . . . . ?
C13 N2 C10 C9 77.0(10) . . . . ?
Zn1 N2 C10 C9 -39.7(9) . . . . ?
C9 N1 C11 C12 -54.7(11) . . . . ?
C1 N1 C11 C12 68.8(10) . . . . ?
Zn1 N1 C11 C12 -167.6(7) . . . . ?
C8 N2 C13 C14 -68.9(13) . . . . ?
C10 N2 C13 C14 50.2(13) . . . . ?
Zn1 N2 C13 C14 163.9(9) . . . . ?
